data_9003377
loop_
_publ_author_name
'Antao, S. M.'
'Hassan, I.'
'Parise, J. B.'

_publ_section_title
;
 Tugtupite: High-temperature structures obtained from in situ synchrotron
 diffraction and Rietveld refinements
 T = 982 C
;
_journal_name_full 'American Mineralogist'
_journal_page_first 492
_journal_page_last 497
_journal_volume 89
_journal_year 2004
_chemical_formula_sum 'Al Be Cl Na4 O12 Si4'
_chemical_name_mineral Tugtupite
_space_group_IT_number 82
_symmetry_space_group_name_Hall 'I -4'
_symmetry_space_group_name_H-M 'I -4'
_cell_angle_alpha 90
_cell_angle_beta 90
_cell_angle_gamma 90
_cell_length_a 8.71853
_cell_length_b 8.71853
_cell_length_c 8.9269
_cell_formula_units_Z 2
_cell_volume 678.558
_database_code_amcsd 0003466
_diffrn_ambient_temperature 1255.15
_exptl_crystal_density_diffrn 2.289
_cod_original_formula_sum 'Al Be Si4 O12 Na4 Cl'
_cod_database_code 9003377

loop_
_space_group_symop_operation_xyz
x,y,z
1/2+x,1/2+y,1/2+z
y,-x,-z
1/2+y,1/2-x,1/2-z
-x,-y,z
1/2-x,1/2-y,1/2+z
-y,x,-z
1/2-y,1/2+x,1/2-z

loop_
_atom_site_label
_atom_site_fract_x
_atom_site_fract_y
_atom_site_fract_z
_atom_site_U_iso_or_equiv
Al 0.00000 0.50000 0.75000 0.02180
Be 0.00000 0.50000 0.25000 0.01500
Si 0.01150 0.25400 0.49490 0.02180
O1 0.14910 0.13930 0.45180 0.02970
O2 0.34320 0.03080 0.65290 0.02970
O3 0.43730 0.14620 0.14000 0.02970
Na 0.16400 0.19880 0.18370 0.07370
Cl 0.00000 0.00000 0.00000 0.10020

loop_
_cod_related_entry_id
_cod_related_entry_database
_cod_related_entry_code
1 AMCSD 0003466
